data_7030362
loop_
_publ_author_name
'Trathen, Nicola'
'Leech, Matthew C.'
'Crossley, Ian R.'
'Greenacre, Victoria K.'
'Roe, S. Mark'

_publ_section_title
;
 Synthesis and electronic structure of the first cyaphide-alkynyl
 complexes.
;
_journal_issue 24
_journal_name_full 'Dalton transactions (Cambridge, England : 2003)'
_journal_page_first 9004
_journal_page_last 9007
_journal_paper_doi 10.1039/c4dt01108b
_journal_volume 43
_journal_year 2014
_chemical_formula_moiety 'C62 H55 O P5 Ru'
_chemical_formula_sum 'C62 H55 O P5 Ru'
_chemical_formula_weight 1071.98
_chemical_name_systematic
;
 ?
;
_space_group_crystal_system triclinic
_space_group_IT_number 2
_space_group_name_Hall '-P 1'
_space_group_name_H-M_alt 'P -1'
_symmetry_space_group_name_Hall '-P 1'
_symmetry_space_group_name_H-M 'P -1'
_atom_sites_solution_hydrogens geom
_atom_sites_solution_primary iterative
_audit_creation_date 2014-03-03
_audit_creation_method
;
Olex2 1.2
(compiled 2014.02.17 svn.r2891 for OlexSys, GUI svn.r4773)
;
_cell_angle_alpha 85.981(5)
_cell_angle_beta 86.336(5)
_cell_angle_gamma 85.461(5)
_cell_formula_units_Z 2
_cell_length_a 9.9951(7)
_cell_length_b 11.9374(6)
_cell_length_c 21.7684(13)
_cell_measurement_reflns_used 6430
_cell_measurement_temperature 173.15
_cell_measurement_theta_max 70.9980
_cell_measurement_theta_min 3.6740
_cell_volume 2578.3(3)
_computing_cell_refinement
'CrysAlisPro, Agilent Technologies, Version 1.171.37.31 (release 14-01-2014 CrysAlis171 .NET) (compiled Jan 14 2014,18:38:05)'
_computing_data_collection
'CrysAlisPro, Agilent Technologies, Version 1.171.37.31 (release 14-01-2014 CrysAlis171 .NET) (compiled Jan 14 2014,18:38:05)'
_computing_data_reduction
'CrysAlisPro, Agilent Technologies, Version 1.171.37.31 (release 14-01-2014 CrysAlis171 .NET) (compiled Jan 14 2014,18:38:05)'
_computing_molecular_graphics 'Olex2 (Dolomanov et al., 2009)'
_computing_publication_material 'Olex2 (Dolomanov et al., 2009)'
_computing_structure_refinement 'ShelXL (Sheldrick, 2008)'
_computing_structure_solution 'olex2.solve (Bourhis et al., 2013)'
_diffrn_ambient_temperature 173.15
_diffrn_detector 'CCD plate'
_diffrn_detector_area_resol_mean 16.1033
_diffrn_detector_type Eos
_diffrn_measured_fraction_theta_full 0.984
_diffrn_measured_fraction_theta_max 0.954
_diffrn_measurement_device 'four-circle diffractometer'
_diffrn_measurement_device_type 'Xcalibur, Eos, Gemini ultra'
_diffrn_measurement_method '\w scans'
_diffrn_orient_matrix_UB_11 -0.0569423000
_diffrn_orient_matrix_UB_12 -0.0940058000
_diffrn_orient_matrix_UB_13 0.0437813000
_diffrn_orient_matrix_UB_21 0.0354420000
_diffrn_orient_matrix_UB_22 -0.0850658000
_diffrn_orient_matrix_UB_23 -0.0496614000
_diffrn_orient_matrix_UB_31 0.1396082000
_diffrn_orient_matrix_UB_32 -0.0275401000
_diffrn_orient_matrix_UB_33 0.0258370000
_diffrn_radiation_monochromator mirror
_diffrn_radiation_probe x-ray
_diffrn_radiation_type CuK\a
_diffrn_radiation_wavelength 1.54184
_diffrn_reflns_av_R_equivalents 0.0392
_diffrn_reflns_av_unetI/netI 0.0656
_diffrn_reflns_Laue_measured_fraction_full 0.984
_diffrn_reflns_Laue_measured_fraction_max 0.954
_diffrn_reflns_limit_h_max 12
_diffrn_reflns_limit_h_min -7
_diffrn_reflns_limit_k_max 14
_diffrn_reflns_limit_k_min -14
_diffrn_reflns_limit_l_max 26
_diffrn_reflns_limit_l_min -25
_diffrn_reflns_number 14710
_diffrn_reflns_point_group_measured_fraction_full 0.984
_diffrn_reflns_point_group_measured_fraction_max 0.954
_diffrn_reflns_theta_full 67.684
_diffrn_reflns_theta_max 71.825
_diffrn_reflns_theta_min 3.722
_diffrn_source 'sealed X-ray tube'
_diffrn_source_type 'Enhance Ultra (Cu) X-ray Source'
_exptl_absorpt_coefficient_mu 4.252
_exptl_absorpt_correction_T_max 1.00000
_exptl_absorpt_correction_T_min 0.35747
_exptl_absorpt_correction_type multi-scan
_exptl_absorpt_process_details
'CrysAlisPro, Agilent Technologies, Version 1.171.37.31 (release 14-01-2014 CrysAlis171 .NET) (compiled Jan 14 2014,18:38:05) Empirical absorption correction using spherical harmonics, implemented in SCALE3 ABSPACK scaling algorithm.'
_exptl_crystal_colour yellow
_exptl_crystal_colour_primary yellow
_exptl_crystal_density_diffrn 1.381
_exptl_crystal_description needle
_exptl_crystal_F_000 1108
_exptl_crystal_size_max 0.25
_exptl_crystal_size_mid 0.1
_exptl_crystal_size_min 0.05
_refine_diff_density_max 1.019
_refine_diff_density_min -1.209
_refine_diff_density_rms 0.088
_refine_ls_extinction_method none
_refine_ls_goodness_of_fit_ref 0.911
_refine_ls_hydrogen_treatment constr
_refine_ls_matrix_type full
_refine_ls_number_parameters 642
_refine_ls_number_reflns 9644
_refine_ls_number_restraints 0
_refine_ls_restrained_S_all 0.911
_refine_ls_R_factor_all 0.0578
_refine_ls_R_factor_gt 0.0458
_refine_ls_shift/su_max 0.001
_refine_ls_shift/su_mean 0.000
_refine_ls_structure_factor_coef Fsqd
_refine_ls_weighting_details 'w=1/[\s^2^(Fo^2^)+(0.1000P)^2^] where P=(Fo^2^+2Fc^2^)/3'
_refine_ls_weighting_scheme calc
_refine_ls_wR_factor_gt 0.1223
_refine_ls_wR_factor_ref 0.1365
_reflns_Friedel_coverage 0.000
_reflns_number_gt 7915
_reflns_number_total 9644
_reflns_threshold_expression 'I > 2\s(I)'
_cod_data_source_file c4dt01108b4.cif
_cod_data_source_block ml_m_44b
_cod_depositor_comments 'Adding full bibliography for 7030361--7030363.cif.'
_cod_database_code 7030362
_shelxl_version_number 2013-4
_chemical_oxdiff_formula Ru1P5O1C62H55
_shelx_space_group_comment
;
The symmetry employed for this shelxl refinement is uniquely defined
by the following loop, which should always be used as a source of
symmetry information in preference to the above space-group names.
They are only intended as comments.
;
_reflns_odcompleteness_completeness 98.57
_reflns_odcompleteness_iscentric 1
_reflns_odcompleteness_theta 66.97
_olex2_refinement_description
;
1. Fixed Uiso
 At 1.2 times of:
  All C(H) groups, All C(H,H) groups
 At 1.5 times of:
  All C(H,H,H) groups
2. Uiso/Uaniso restraints and constraints
C10A: within 1.7A with sigma of 0.04 and sigma for terminal atoms of 0.08
3. Others
 Fixed Sof: O1(0.5) C10A(0.5) H10A(0.5) H10B(0.5) H10C(0.5) O1A(0.5) C10(0.5)
 H10D(0.5) H10E(0.5) H10F(0.5)
4.a Secondary CH2 refined with riding coordinates:
 C11(H11A,H11B), C14(H14A,H14B), C12(H12A,H12B), C13(H13A,H13B)
4.b Aromatic/amide H refined with riding coordinates:
 C56(H56), C29(H29), C55(H55), C20(H20), C58(H58), C19(H19), C60(H60), C9(H9),
 C52(H52), C50(H50), C28(H28), C16(H16), C46(H46), C17(H17), C62(H62), C6(H6),
 C34(H34), C54(H54), C38(H38), C61(H61), C22(H22), C26(H26), C5(H5), C59(H59),
 C24(H24), C23(H23), C25(H25), C53(H53), C44(H44), C18(H18), C43(H43), C41(H41),
  C8(H8), C49(H49), C35(H35), C48(H48), C32(H32), C30(H30), C47(H47), C42(H42),
 C37(H37), C36(H36), C31(H31), C40(H40)
4.c Idealised Me refined as rotating group:
 C10A(H10A,H10B,H10C), C10(H10D,H10E,H10F)
;
_olex2_computing_structure_refinement_long 'ShelXL (Sheldrick, 2008)'

loop_
_space_group_symop_operation_xyz
'x, y, z'
'-x, -y, -z'

loop_
_atom_site_label
_atom_site_type_symbol
_atom_site_fract_x
_atom_site_fract_y
_atom_site_fract_z
_atom_site_U_iso_or_equiv
_atom_site_adp_type
_atom_site_occupancy
_atom_site_site_symmetry_order
_atom_site_calc_flag
_atom_site_refinement_flags_posn
_atom_site_refinement_flags_occupancy
_atom_site_disorder_assembly
_atom_site_disorder_group
Ru1 Ru 0.23818(2) 0.28477(2) 0.76149(2) 0.02132(10) Uani 1 1 d . . . .
P4 P 0.35975(8) 0.20463(6) 0.84573(4) 0.02375(17) Uani 1 1 d . . . .
P2 P 0.12440(9) 0.36486(7) 0.67521(4) 0.02754(18) Uani 1 1 d . . . .
P3 P 0.03844(8) 0.34424(6) 0.81658(4) 0.02335(17) Uani 1 1 d . . . .
P5 P 0.44133(8) 0.22702(7) 0.70657(4) 0.02687(18) Uani 1 1 d . . . .
P1 P 0.37314(11) 0.53493(8) 0.80745(5) 0.0414(2) Uani 1 1 d . . . .
C56 C 0.0783(3) 0.4808(3) 0.91105(17) 0.0310(7) Uani 1 1 d . . . .
H56 H 0.0929 0.4118 0.9350 0.037 Uiso 1 1 calc R . . .
C29 C 0.3702(5) -0.0311(4) 0.6003(3) 0.0533(11) Uani 1 1 d . . . .
H29 H 0.2943 -0.0616 0.5855 0.064 Uiso 1 1 calc R . . .
C55 C 0.0998(4) 0.5816(3) 0.93615(19) 0.0374(8) Uani 1 1 d . . . .
H55 H 0.1282 0.5816 0.9770 0.045 Uiso 1 1 calc R . . .
C20 C 0.3286(4) -0.0234(3) 0.82596(18) 0.0350(7) Uani 1 1 d . . . .
H20 H 0.2777 0.0054 0.7922 0.042 Uiso 1 1 calc R . . .
C2 C 0.1298(3) 0.1476(3) 0.74736(15) 0.0278(6) Uani 1 1 d . . . .
C33 C 0.5235(4) 0.3309(3) 0.65369(18) 0.0359(8) Uani 1 1 d . . . .
C1 C 0.3221(4) 0.4286(3) 0.78307(16) 0.0324(7) Uani 1 1 d . . . .
C3 C 0.0578(4) 0.0732(3) 0.74155(17) 0.0312(7) Uani 1 1 d . . . .
C27 C 0.4608(4) 0.1039(3) 0.65976(19) 0.0386(8) Uani 1 1 d . . . .
C51 C 0.0362(3) 0.4793(3) 0.85213(16) 0.0279(6) Uani 1 1 d . . . .
C58 C -0.0067(4) 0.1414(3) 0.88685(17) 0.0326(7) Uani 1 1 d . . . .
H58 H 0.0683 0.1090 0.8635 0.039 Uiso 1 1 calc R . . .
C57 C -0.0456(3) 0.2555(3) 0.87721(15) 0.0275(6) Uani 1 1 d . . . .
C15 C 0.3814(3) 0.0506(3) 0.86288(15) 0.0270(6) Uani 1 1 d . . . .
C19 C 0.3496(4) -0.1394(3) 0.8380(2) 0.0420(9) Uani 1 1 d . . . .
H19 H 0.3125 -0.1893 0.8128 0.050 Uiso 1 1 calc R . . .
C60 C -0.1862(4) 0.1204(4) 0.96503(19) 0.0442(9) Uani 1 1 d . . . .
H60 H -0.2330 0.0745 0.9952 0.053 Uiso 1 1 calc R . . .
C9 C -0.1449(4) -0.0277(3) 0.7705(2) 0.0403(8) Uani 1 1 d . . . .
H9 H -0.1696 0.0248 0.8009 0.048 Uiso 1 1 calc R . . .
C52 C 0.0130(4) 0.5809(3) 0.8176(2) 0.0405(8) Uani 1 1 d . . . .
H52 H -0.0175 0.5811 0.7772 0.049 Uiso 1 1 calc R . . .
C50 C 0.2647(5) 0.5594(3) 0.64643(19) 0.0412(9) Uani 1 1 d . . . .
H50 H 0.3190 0.5336 0.6796 0.049 Uiso 1 1 calc R . . .
C28 C 0.3506(4) 0.0574(3) 0.6394(2) 0.0416(9) Uani 1 1 d . . . .
H28 H 0.2622 0.0854 0.6520 0.050 Uiso 1 1 calc R . . .
C16 C 0.4579(4) 0.0064(3) 0.91146(17) 0.0342(7) Uani 1 1 d . . . .
H16 H 0.4960 0.0557 0.9368 0.041 Uiso 1 1 calc R . . .
C46 C 0.0871(5) 0.5342(4) 0.5808(2) 0.0501(10) Uani 1 1 d . . . .
H46 H 0.0180 0.4907 0.5696 0.060 Uiso 1 1 calc R . . .
C17 C 0.4787(4) -0.1098(3) 0.92311(18) 0.0410(9) Uani 1 1 d . . . .
H17 H 0.5309 -0.1391 0.9564 0.049 Uiso 1 1 calc R . . .
C45 C 0.1661(4) 0.4956(3) 0.63023(18) 0.0373(8) Uani 1 1 d . . . .
C62 C -0.1571(4) 0.3013(3) 0.91177(17) 0.0340(7) Uani 1 1 d . . . .
H62 H -0.1852 0.3789 0.9054 0.041 Uiso 1 1 calc R . . .
C6 C -0.0714(6) -0.1837(4) 0.6840(2) 0.0578(13) Uani 1 1 d . . . .
H6 H -0.0461 -0.2377 0.6545 0.069 Uiso 1 1 calc R . . .
C34 C 0.5840(4) 0.4183(3) 0.6765(2) 0.0387(8) Uani 1 1 d . . . .
H34 H 0.5833 0.4242 0.7198 0.046 Uiso 1 1 calc R . . .
C54 C 0.0793(4) 0.6823(3) 0.9007(2) 0.0427(9) Uani 1 1 d . . . .
H54 H 0.0963 0.7513 0.9170 0.051 Uiso 1 1 calc R . . .
C38 C 0.5248(5) 0.3256(5) 0.5902(2) 0.0546(11) Uani 1 1 d . . . .
H38 H 0.4840 0.2661 0.5735 0.066 Uiso 1 1 calc R . . .
C61 C -0.2273(4) 0.2336(3) 0.95554(17) 0.0385(8) Uani 1 1 d . . . .
H61 H -0.3030 0.2650 0.9788 0.046 Uiso 1 1 calc R . . .
C4 C -0.0252(4) -0.0176(3) 0.73443(19) 0.0335(7) Uani 1 1 d . . . .
C11 C 0.5363(3) 0.2326(3) 0.82515(17) 0.0307(7) Uani 1 1 d . . . .
H11A H 0.5470 0.3145 0.8230 0.037 Uiso 1 1 calc R . . .
H11B H 0.5956 0.1952 0.8564 0.037 Uiso 1 1 calc R . . .
C21 C 0.3305(3) 0.2538(3) 0.92393(16) 0.0290(6) Uani 1 1 d . . . .
C22 C 0.2432(4) 0.1989(3) 0.96601(17) 0.0335(7) Uani 1 1 d . . . .
H22 H 0.2039 0.1339 0.9549 0.040 Uiso 1 1 calc R . . .
C39 C 0.1047(4) 0.2757(3) 0.61124(17) 0.0334(7) Uani 1 1 d . . . .
C26 C 0.3897(4) 0.3473(3) 0.94186(19) 0.0382(8) Uani 1 1 d . . . .
H26 H 0.4510 0.3849 0.9140 0.046 Uiso 1 1 calc R . . .
C14 C -0.0972(4) 0.3611(3) 0.76245(17) 0.0357(7) Uani 1 1 d . . . .
H14A H -0.1312 0.2866 0.7579 0.043 Uiso 1 1 calc R . . .
H14B H -0.1724 0.4104 0.7798 0.043 Uiso 1 1 calc R . . .
C12 C 0.5724(4) 0.1858(3) 0.76261(18) 0.0331(7) Uani 1 1 d . . . .
H12A H 0.5843 0.1026 0.7678 0.040 Uiso 1 1 calc R . . .
H12B H 0.6590 0.2135 0.7459 0.040 Uiso 1 1 calc R . . .
C5 C 0.0106(5) -0.0984(3) 0.6917(2) 0.0450(9) Uani 1 1 d . . . .
H5 H 0.0928 -0.0946 0.6674 0.054 Uiso 1 1 calc R . . .
C59 C -0.0774(4) 0.0744(3) 0.9307(2) 0.0419(9) Uani 1 1 d . . . .
H59 H -0.0504 -0.0035 0.9370 0.050 Uiso 1 1 calc R . . .
C24 C 0.2690(4) 0.3330(4) 1.04158(19) 0.0442(9) Uani 1 1 d . . . .
H24 H 0.2459 0.3612 1.0809 0.053 Uiso 1 1 calc R . . .
C23 C 0.2131(4) 0.2384(3) 1.02446(19) 0.0405(8) Uani 1 1 d . . . .
H23 H 0.1535 0.1999 1.0528 0.049 Uiso 1 1 calc R . . .
C25 C 0.3589(5) 0.3860(3) 1.0008(2) 0.0447(9) Uani 1 1 d . . . .
H25 H 0.4003 0.4494 1.0128 0.054 Uiso 1 1 calc R . . .
C53 C 0.0346(5) 0.6827(3) 0.8424(2) 0.0467(10) Uani 1 1 d . . . .
H53 H 0.0182 0.7519 0.8188 0.056 Uiso 1 1 calc R . . .
C44 C 0.1959(5) 0.2797(4) 0.5603(2) 0.0465(9) Uani 1 1 d . . . .
H44 H 0.2647 0.3306 0.5581 0.056 Uiso 1 1 calc R . . .
C18 C 0.4247(4) -0.1820(3) 0.8870(2) 0.0407(8) Uani 1 1 d . . . .
H18 H 0.4386 -0.2611 0.8954 0.049 Uiso 1 1 calc R . . .
C43 C 0.1870(6) 0.2095(4) 0.5126(3) 0.0610(13) Uani 1 1 d . . . .
H43 H 0.2499 0.2115 0.4780 0.073 Uiso 1 1 calc R . . .
C41 C -0.0066(6) 0.1340(4) 0.5661(3) 0.0602(13) Uani 1 1 d . . . .
H41 H -0.0765 0.0841 0.5683 0.072 Uiso 1 1 calc R . . .
C13 C -0.0514(4) 0.4109(3) 0.69970(19) 0.0392(8) Uani 1 1 d . . . .
H13A H -0.0599 0.4940 0.7002 0.047 Uiso 1 1 calc R . . .
H13B H -0.1118 0.3896 0.6688 0.047 Uiso 1 1 calc R . . .
C8 C -0.2291(5) -0.1129(4) 0.7631(3) 0.0531(12) Uani 1 1 d . . . .
H8 H -0.3111 -0.1180 0.7874 0.064 Uiso 1 1 calc R . . .
C49 C 0.2853(6) 0.6633(4) 0.6137(2) 0.0543(11) Uani 1 1 d . . . .
H49 H 0.3528 0.7081 0.6255 0.065 Uiso 1 1 calc R . . .
C35 C 0.6462(5) 0.4981(4) 0.6368(3) 0.0538(11) Uani 1 1 d . . . .
H35 H 0.6890 0.5570 0.6530 0.065 Uiso 1 1 calc R . . .
C48 C 0.2090(6) 0.7005(4) 0.5652(2) 0.0582(13) Uani 1 1 d . . . .
H48 H 0.2240 0.7704 0.5432 0.070 Uiso 1 1 calc R . . .
C7 C -0.1902(5) -0.1901(4) 0.7194(3) 0.0618(14) Uani 1 1 d . . . .
C32 C 0.5893(5) 0.0593(5) 0.6426(3) 0.0623(14) Uani 1 1 d . . . .
H32 H 0.6656 0.0893 0.6573 0.075 Uiso 1 1 calc R . . .
C30 C 0.4965(6) -0.0748(4) 0.5828(3) 0.0652(15) Uani 1 1 d . . . .
H30 H 0.5083 -0.1355 0.5565 0.078 Uiso 1 1 calc R . . .
C47 C 0.1098(6) 0.6358(4) 0.5484(2) 0.0575(12) Uani 1 1 d . . . .
H47 H 0.0573 0.6611 0.5146 0.069 Uiso 1 1 calc R . . .
C42 C 0.0846(7) 0.1363(4) 0.5161(3) 0.0678(15) Uani 1 1 d . . . .
H42 H 0.0778 0.0878 0.4838 0.081 Uiso 1 1 calc R . . .
C37 C 0.5850(7) 0.4061(6) 0.5507(3) 0.0755(17) Uani 1 1 d . . . .
H37 H 0.5840 0.4018 0.5073 0.091 Uiso 1 1 calc R . . .
C36 C 0.6452(6) 0.4910(5) 0.5739(3) 0.0714(16) Uani 1 1 d . . . .
H36 H 0.6866 0.5455 0.5466 0.086 Uiso 1 1 calc R . . .
C31 C 0.6066(6) -0.0293(6) 0.6038(4) 0.084(2) Uani 1 1 d . . . .
H31 H 0.6947 -0.0587 0.5917 0.101 Uiso 1 1 calc R . . .
O1 O -0.2845(11) -0.2604(9) 0.6998(6) 0.057(3) Uani 0.5 1 d . P A 2
C10A C -0.366(2) -0.3039(16) 0.7558(12) 0.125(10) Uani 0.5 1 d . P A 1
H10A H -0.4070 -0.3732 0.7484 0.187 Uiso 0.5 1 calc GR P A 1
H10B H -0.4286 -0.2388 0.7459 0.187 Uiso 0.5 1 calc GR P A 1
H10C H -0.3456 -0.3051 0.7993 0.187 Uiso 0.5 1 calc GR P A 1
C40 C 0.0030(5) 0.2032(3) 0.6128(2) 0.0461(10) Uani 1 1 d . . . .
H40 H -0.0613 0.2016 0.6469 0.055 Uiso 1 1 calc R . . .
O1A O -0.2428(12) -0.2960(9) 0.7173(8) 0.069(3) Uani 0.5 1 d . P A 1
C10 C -0.4159(13) -0.2592(14) 0.7294(9) 0.069(4) Uani 0.5 1 d . P A 2
H10D H -0.4630 -0.1849 0.7218 0.103 Uiso 0.5 1 calc GR P A 2
H10E H -0.4091 -0.2755 0.7739 0.103 Uiso 0.5 1 calc GR P A 2
H10F H -0.4660 -0.3166 0.7128 0.103 Uiso 0.5 1 calc GR P A 2

loop_
_atom_site_aniso_label
_atom_site_aniso_U_11
_atom_site_aniso_U_22
_atom_site_aniso_U_33
_atom_site_aniso_U_23
_atom_site_aniso_U_13
_atom_site_aniso_U_12
Ru1 0.01960(14) 0.02002(13) 0.02460(14) -0.00116(8) 0.00152(9) -0.00573(8)
P4 0.0217(4) 0.0236(3) 0.0262(4) -0.0017(3) -0.0008(3) -0.0036(3)
P2 0.0303(4) 0.0278(4) 0.0242(4) 0.0011(3) -0.0017(3) -0.0032(3)
P3 0.0192(4) 0.0252(4) 0.0257(4) -0.0018(3) 0.0019(3) -0.0042(3)
P5 0.0206(4) 0.0312(4) 0.0295(4) -0.0065(3) 0.0048(3) -0.0075(3)
P1 0.0433(5) 0.0336(4) 0.0491(5) -0.0088(4) 0.0036(4) -0.0148(4)
C56 0.0271(16) 0.0280(15) 0.0376(18) -0.0047(13) 0.0018(14) -0.0018(12)
C29 0.046(2) 0.050(2) 0.068(3) -0.026(2) 0.002(2) -0.0133(19)
C55 0.0343(18) 0.0379(18) 0.0413(19) -0.0158(15) 0.0021(15) -0.0033(14)
C20 0.0346(18) 0.0293(16) 0.0413(19) 0.0003(14) -0.0056(15) -0.0038(13)
C2 0.0278(16) 0.0277(15) 0.0269(15) 0.0019(12) -0.0017(13) 0.0009(12)
C33 0.0269(17) 0.0454(19) 0.0350(18) 0.0032(15) 0.0039(14) -0.0092(14)
C1 0.0268(16) 0.0391(17) 0.0284(16) 0.0037(13) 0.0043(13) 0.0065(13)
C3 0.0278(16) 0.0251(15) 0.0416(18) 0.0010(13) -0.0016(14) -0.0100(13)
C27 0.0339(19) 0.0398(18) 0.043(2) -0.0170(16) 0.0037(16) -0.0002(15)
C51 0.0210(15) 0.0264(14) 0.0357(17) -0.0031(12) 0.0037(13) -0.0022(11)
C58 0.0287(17) 0.0367(17) 0.0324(17) 0.0002(13) 0.0019(14) -0.0067(13)
C57 0.0230(15) 0.0323(15) 0.0281(15) -0.0026(12) 0.0003(12) -0.0092(12)
C15 0.0265(15) 0.0245(14) 0.0289(15) 0.0009(11) 0.0016(13) 0.0000(12)
C19 0.046(2) 0.0284(16) 0.053(2) -0.0057(15) -0.0068(18) -0.0035(15)
C60 0.042(2) 0.054(2) 0.0361(19) 0.0068(16) 0.0054(17) -0.0185(18)
C9 0.0345(19) 0.0288(16) 0.059(2) -0.0066(16) 0.0007(17) -0.0068(14)
C52 0.046(2) 0.0313(17) 0.044(2) 0.0002(15) -0.0022(17) 0.0000(15)
C50 0.054(2) 0.0332(17) 0.0366(19) 0.0038(14) -0.0075(17) -0.0077(16)
C28 0.038(2) 0.0352(17) 0.053(2) -0.0133(16) 0.0095(18) -0.0105(15)
C16 0.0349(18) 0.0339(17) 0.0333(17) -0.0052(13) -0.0020(14) 0.0039(14)
C46 0.067(3) 0.042(2) 0.044(2) 0.0052(17) -0.023(2) -0.0115(19)
C17 0.046(2) 0.0389(19) 0.0350(18) 0.0039(15) -0.0010(16) 0.0109(16)
C45 0.051(2) 0.0269(16) 0.0340(17) 0.0005(13) -0.0053(16) -0.0024(15)
C62 0.0292(17) 0.0392(17) 0.0339(17) -0.0047(14) 0.0037(14) -0.0062(14)
C6 0.066(3) 0.049(2) 0.062(3) -0.023(2) 0.020(2) -0.030(2)
C34 0.0275(17) 0.0403(18) 0.047(2) 0.0040(16) 0.0055(16) -0.0094(14)
C54 0.041(2) 0.0296(17) 0.057(2) -0.0142(16) 0.0098(18) -0.0040(15)
C38 0.048(3) 0.078(3) 0.039(2) 0.000(2) 0.0062(19) -0.020(2)
C61 0.0315(18) 0.053(2) 0.0312(17) -0.0030(15) 0.0067(15) -0.0097(16)
C4 0.0283(17) 0.0272(15) 0.046(2) 0.0022(14) -0.0061(15) -0.0121(13)
C11 0.0219(15) 0.0324(16) 0.0390(18) -0.0067(13) -0.0013(13) -0.0058(12)
C21 0.0218(15) 0.0313(15) 0.0337(16) -0.0025(13) -0.0029(13) 0.0002(12)
C22 0.0288(17) 0.0364(17) 0.0345(17) -0.0040(14) 0.0009(14) 0.0016(13)
C39 0.0377(19) 0.0273(15) 0.0358(18) -0.0003(13) -0.0051(15) -0.0057(13)
C26 0.0369(19) 0.0397(18) 0.0392(19) -0.0071(15) 0.0004(16) -0.0076(15)
C14 0.0273(17) 0.050(2) 0.0306(17) -0.0013(15) -0.0027(14) -0.0064(15)
C12 0.0238(16) 0.0365(17) 0.0393(18) -0.0037(14) 0.0026(14) -0.0067(13)
C5 0.043(2) 0.0407(19) 0.052(2) -0.0066(17) 0.0106(19) -0.0205(17)
C59 0.044(2) 0.0370(18) 0.044(2) 0.0080(15) -0.0014(17) -0.0086(16)
C24 0.045(2) 0.052(2) 0.0360(19) -0.0120(16) 0.0010(17) 0.0046(17)
C23 0.041(2) 0.0401(19) 0.0380(19) -0.0019(15) 0.0095(16) 0.0032(15)
C25 0.047(2) 0.045(2) 0.044(2) -0.0188(17) -0.0031(18) -0.0016(17)
C53 0.054(2) 0.0270(17) 0.057(3) -0.0005(16) 0.004(2) 0.0020(16)
C44 0.043(2) 0.053(2) 0.046(2) -0.0176(18) 0.0021(18) -0.0104(18)
C18 0.044(2) 0.0273(16) 0.048(2) 0.0053(15) 0.0007(17) 0.0031(15)
C43 0.063(3) 0.069(3) 0.054(3) -0.029(2) 0.002(2) -0.003(2)
C41 0.078(4) 0.039(2) 0.069(3) -0.007(2) -0.024(3) -0.021(2)
C13 0.0340(19) 0.0457(19) 0.0382(19) -0.0014(15) -0.0066(16) -0.0021(15)
C8 0.041(2) 0.043(2) 0.076(3) -0.010(2) 0.017(2) -0.0199(18)
C49 0.073(3) 0.039(2) 0.053(2) 0.0071(18) -0.009(2) -0.022(2)
C35 0.040(2) 0.052(2) 0.067(3) 0.015(2) 0.008(2) -0.0143(18)
C48 0.096(4) 0.0346(19) 0.046(2) 0.0077(17) -0.013(2) -0.020(2)
C7 0.055(3) 0.048(2) 0.088(4) -0.023(2) 0.021(3) -0.039(2)
C32 0.032(2) 0.086(3) 0.073(3) -0.048(3) 0.007(2) -0.003(2)
C30 0.059(3) 0.057(3) 0.082(4) -0.042(3) 0.014(3) -0.002(2)
C47 0.086(4) 0.041(2) 0.047(2) 0.0100(18) -0.021(2) -0.010(2)
C42 0.090(4) 0.051(3) 0.068(3) -0.031(2) -0.017(3) -0.007(3)
C37 0.071(4) 0.110(5) 0.044(3) 0.013(3) 0.017(3) -0.026(3)
C36 0.060(3) 0.090(4) 0.062(3) 0.028(3) 0.005(3) -0.029(3)
C31 0.048(3) 0.097(4) 0.112(5) -0.069(4) 0.016(3) 0.002(3)
O1 0.044(6) 0.041(6) 0.089(8) -0.021(5) 0.014(5) -0.028(4)
C10A 0.096(15) 0.102(14) 0.19(3) -0.075(15) 0.058(14) -0.087(13)
C40 0.052(2) 0.043(2) 0.045(2) 0.0098(17) -0.0153(19) -0.0180(18)
O1A 0.059(7) 0.040(6) 0.111(10) -0.018(5) 0.017(6) -0.034(5)
C10 0.037(6) 0.080(9) 0.095(10) -0.006(7) 0.003(6) -0.042(6)

loop_
_atom_type_symbol
_atom_type_description
_atom_type_scat_dispersion_real
_atom_type_scat_dispersion_imag
_atom_type_scat_source
C C 0.0181 0.0091 'International Tables Vol C Tables 4.2.6.8 and 6.1.1.4'
H H 0.0000 0.0000 'International Tables Vol C Tables 4.2.6.8 and 6.1.1.4'
O O 0.0492 0.0322 'International Tables Vol C Tables 4.2.6.8 and 6.1.1.4'
P P 0.2955 0.4335 'International Tables Vol C Tables 4.2.6.8 and 6.1.1.4'
Ru Ru 0.0552 3.2960 'International Tables Vol C Tables 4.2.6.8 and 6.1.1.4'

loop_
_geom_angle_atom_site_label_1
_geom_angle_atom_site_label_2
_geom_angle_atom_site_label_3
_geom_angle
P4 Ru1 P5 81.27(3)
P2 Ru1 P4 177.89(3)
P2 Ru1 P5 96.70(3)
P3 Ru1 P4 98.44(3)
P3 Ru1 P2 83.57(3)
P3 Ru1 P5 179.11(3)
C2 Ru1 P4 98.51(9)
C2 Ru1 P2 82.33(9)
C2 Ru1 P3 82.58(9)
C2 Ru1 P5 98.29(9)
C1 Ru1 P4 82.21(10)
C1 Ru1 P2 97.24(10)
C1 Ru1 P3 89.33(9)
C1 Ru1 P5 89.79(9)
C1 Ru1 C2 171.91(13)
C15 P4 Ru1 121.78(11)
C11 P4 Ru1 105.24(12)
C11 P4 C15 99.25(15)
C21 P4 Ru1 122.56(11)
C21 P4 C15 100.88(15)
C21 P4 C11 103.44(16)
C45 P2 Ru1 124.96(14)
C45 P2 C13 97.57(18)
C39 P2 Ru1 118.48(11)
C39 P2 C45 99.21(17)
C39 P2 C13 103.31(18)
C13 P2 Ru1 109.66(13)
C51 P3 Ru1 116.69(11)
C51 P3 C57 102.42(15)
C51 P3 C14 105.77(17)
C57 P3 Ru1 123.35(11)
C57 P3 C14 98.06(16)
C14 P3 Ru1 107.94(12)
C33 P5 Ru1 118.58(13)
C33 P5 C12 102.30(17)
C27 P5 Ru1 123.55(13)
C27 P5 C33 100.31(19)
C27 P5 C12 99.83(18)
C12 P5 Ru1 108.95(12)
C51 C56 C55 121.2(3)
C30 C29 C28 121.3(4)
C54 C55 C56 119.2(4)
C15 C20 C19 120.6(4)
C3 C2 Ru1 174.4(3)
C34 C33 P5 120.4(3)
C34 C33 C38 118.1(4)
C38 C33 P5 121.4(3)
P1 C1 Ru1 172.3(2)
C2 C3 C4 178.5(4)
C28 C27 P5 121.4(3)
C28 C27 C32 119.4(4)
C32 C27 P5 119.2(3)
C56 C51 P3 119.2(2)
C56 C51 C52 119.0(3)
C52 C51 P3 121.1(3)
C57 C58 C59 120.2(3)
C58 C57 P3 121.4(3)
C58 C57 C62 118.9(3)
C62 C57 P3 119.6(3)
C20 C15 P4 121.1(3)
C20 C15 C16 118.7(3)
C16 C15 P4 120.1(3)
C18 C19 C20 120.0(4)
C59 C60 C61 120.1(3)
C8 C9 C4 121.6(4)
C51 C52 C53 120.2(4)
C45 C50 C49 119.8(4)
C27 C28 C29 119.5(4)
C15 C16 C17 120.3(4)
C47 C46 C45 120.1(4)
C18 C17 C16 120.5(4)
C50 C45 P2 121.9(3)
C50 C45 C46 119.6(4)
C46 C45 P2 118.4(3)
C61 C62 C57 120.5(3)
C7 C6 C5 119.6(4)
C33 C34 C35 120.9(4)
C53 C54 C55 120.4(3)
C33 C38 C37 120.8(5)
C60 C61 C62 119.8(4)
C9 C4 C3 120.6(3)
C5 C4 C3 121.6(4)
C5 C4 C9 117.9(3)
C12 C11 P4 106.9(2)
C22 C21 P4 119.4(3)
C22 C21 C26 118.7(3)
C26 C21 P4 121.9(3)
C21 C22 C23 120.6(4)
C44 C39 P2 119.2(3)
C40 C39 P2 121.9(3)
C40 C39 C44 118.9(4)
C21 C26 C25 120.2(4)
C13 C14 P3 112.6(3)
C11 C12 P5 112.3(2)
C6 C5 C4 121.2(4)
C60 C59 C58 120.5(4)
C25 C24 C23 119.1(4)
C24 C23 C22 120.6(4)
C24 C25 C26 120.7(4)
C54 C53 C52 120.0(4)
C39 C44 C43 120.4(4)
C17 C18 C19 119.9(3)
C44 C43 C42 119.2(5)
C40 C41 C42 120.2(5)
C14 C13 P2 113.8(3)
C7 C8 C9 118.4(4)
C48 C49 C50 120.6(4)
C36 C35 C34 119.6(5)
C49 C48 C47 119.7(4)
C6 C7 C8 121.4(4)
C6 C7 O1 116.8(7)
C6 C7 O1A 111.6(7)
C8 C7 O1 120.2(6)
C8 C7 O1A 125.0(8)
C27 C32 C31 120.1(5)
C29 C30 C31 119.1(4)
C48 C47 C46 120.2(4)
C41 C42 C43 120.2(4)
C36 C37 C38 120.3(5)
C37 C36 C35 120.2(5)
C30 C31 C32 120.5(5)
C7 O1 C10 119.6(12)
C41 C40 C39 121.1(5)
C7 O1A C10A 111.7(12)

loop_
_geom_bond_atom_site_label_1
_geom_bond_atom_site_label_2
_geom_bond_distance
Ru1 P4 2.3683(8)
Ru1 P2 2.3632(9)
Ru1 P3 2.3488(8)
Ru1 P5 2.3688(8)
Ru1 C2 2.084(3)
Ru1 C1 2.064(4)
P4 C15 1.849(3)
P4 C11 1.843(3)
P4 C21 1.838(4)
P2 C45 1.845(4)
P2 C39 1.840(4)
P2 C13 1.855(4)
P3 C51 1.834(3)
P3 C57 1.836(3)
P3 C14 1.843(4)
P5 C33 1.838(4)
P5 C27 1.838(4)
P5 C12 1.862(4)
P1 C1 1.545(4)
C56 C55 1.393(5)
C56 C51 1.377(5)
C29 C28 1.398(6)
C29 C30 1.369(7)
C55 C54 1.391(6)
C20 C15 1.390(5)
C20 C19 1.394(5)
C2 C3 1.205(5)
C33 C34 1.383(6)
C33 C38 1.387(6)
C3 C4 1.439(5)
C27 C28 1.383(6)
C27 C32 1.390(6)
C51 C52 1.392(5)
C58 C57 1.393(5)
C58 C59 1.395(5)
C57 C62 1.400(5)
C15 C16 1.394(5)
C19 C18 1.386(6)
C60 C61 1.386(6)
C60 C59 1.378(6)
C9 C4 1.398(6)
C9 C8 1.395(6)
C52 C53 1.401(6)
C50 C45 1.370(6)
C50 C49 1.410(5)
C16 C17 1.394(5)
C46 C45 1.405(6)
C46 C47 1.387(6)
C17 C18 1.370(6)
C62 C61 1.396(5)
C6 C5 1.383(6)
C6 C7 1.378(7)
C34 C35 1.397(5)
C54 C53 1.372(7)
C38 C37 1.392(7)
C4 C5 1.397(6)
C11 C12 1.519(5)
C21 C22 1.390(5)
C21 C26 1.395(5)
C22 C23 1.394(5)
C39 C44 1.389(6)
C39 C40 1.384(6)
C26 C25 1.401(6)
C14 C13 1.509(5)
C24 C23 1.383(6)
C24 C25 1.380(7)
C44 C43 1.391(6)
C43 C42 1.392(8)
C41 C42 1.375(9)
C41 C40 1.366(7)
C8 C7 1.386(7)
C49 C48 1.370(7)
C35 C36 1.379(9)
C48 C47 1.386(7)
C7 O1 1.415(12)
C7 O1A 1.412(12)
C32 C31 1.392(7)
C30 C31 1.381(8)
C37 C36 1.360(10)
O1 C10 1.425(19)
C10A O1A 1.45(2)
